data_1533439
loop_
_publ_author_name
'Goubard, F.'
'Tabuteau, A.'

_publ_section_title
;
 Synthesis, spectroscopic, thermal and structural characterization of
 complex ferrocyanides K Ln Fe(II) (C N)6 * 3.5(H2 O) (Ln = Gd - Ho)
;
_journal_name_full 'Structural Chemistry'
_journal_page_first 257
_journal_page_last 262
_journal_volume 14
_journal_year 2003
_chemical_formula_sum 'C6 H7.08 Fe Ho K N6 O3.54'
_chemical_name_systematic 'K Ho (Fe (C N)6) (H2 O)3.54'
_space_group_IT_number 63
_symmetry_space_group_name_Hall '-C 2c 2'
_symmetry_space_group_name_H-M 'C m c m'
_cell_angle_alpha 90
_cell_angle_beta 90
_cell_angle_gamma 90
_cell_formula_units_Z 4
_cell_length_a 7.2642
_cell_length_b 12.5076
_cell_length_c 13.5142
_cell_volume 1227.869
_citation_journal_id_ASTM STCHES
_cod_data_source_file Goubard_STCHES_2003_1039.cif
_cod_data_source_block C6H7.08Fe1Ho1K1N6O3.54
_cod_original_formula_sum 'C6 H7.08 Fe1 Ho1 K1 N6 O3.54'
_cod_database_code 1533439

loop_
_symmetry_equiv_pos_as_xyz
x,y,z
-x,-y,z+1/2
x,-y,-z
-x,y,-z+1/2
-x,-y,-z
x,y,-z-1/2
-x,y,z
x,-y,z-1/2
x+1/2,y+1/2,z
-x+1/2,-y+1/2,z+1/2
x+1/2,-y+1/2,-z
-x+1/2,y+1/2,-z+1/2
-x+1/2,-y+1/2,-z
x+1/2,y+1/2,-z-1/2
-x+1/2,y+1/2,z
x+1/2,-y+1/2,z-1/2

loop_
_atom_site_label
_atom_site_type_symbol
_atom_site_fract_x
_atom_site_fract_y
_atom_site_fract_z
_atom_site_occupancy
_atom_site_U_iso_or_equiv
C1 C 0.313 0.434 0.08 1 0.0
N2 N-1 0 0.19 0.145 1 0.0
K1 K+1 0 0.667 0.079 0.5 0.0
O1 O-2 0 0.661 0.087 0.5 0.0
Fe1 Fe+2 0 0 0 1 0.0
C2 C 0 0.119 0.087 1 0.0
N1 N-1 0.202 0.393 0.125 1 0.0
O2 O-2 0.314 0.272 0.25 1 0.0
O3 O-2 0 0.54 0.25 0.54 0.0
Ho1 Ho+3 0 0.3418 0.25 1 0.0
